data_4329015
loop_
_publ_author_name
'Peter De Vreese'
'Neil R. Brooks'
'Kristof Van Hecke'
'Luc Van Meervelt'
'Edward Matthijs'
'Koen Binnemans'
'Rik Van Deun'

_publ_contact_author_address
;Katholieke Universiteit Leuven 
Department of chemistry 
Laboratory of coordination chemistry 
Celestijnenlaan 200f, bus 2404 
B-3001 Leuven (Belgium) 
;
_publ_contact_author_email koen.binnemans@chem.kuleuven.be
_publ_contact_author_fax '+32 16 32 79 92'
_publ_contact_author_name 'Koen Binnemans'
_publ_contact_author_phone '+32 16 32 74 46'
_publ_section_title
;
 Speciation of Copper(II) Complexes in an Ionic Liquid Based on Choline
 Chloride and in Choline Chloride/Water Mixtures
;
_journal_name_full 'Inorganic Chemistry'
_journal_page_first 4972
_journal_page_last 4981
_journal_paper_doi 10.1021/ic202341m
_journal_volume 51
_journal_year 2012
_chemical_formula_moiety 'C5 H14 Cl3 Cu N O'
_chemical_formula_sum 'C5 H14 Cl3 Cu N O'
_chemical_formula_weight 274.06
_chemical_name_common
; 
 choline copper trichloride 
;
_chemical_name_systematic
; 
 choline copper trichloride 
;
_space_group_IT_number 7
_symmetry_cell_setting monoclinic
_symmetry_space_group_name_Hall 'P -2yc'
_symmetry_space_group_name_H-M 'P 1 c 1'
_atom_sites_solution_hydrogens geom
_atom_sites_solution_primary direct
_atom_sites_solution_secondary difmap
_audit_creation_method SHELXL-97
_cell_angle_alpha 90.00
_cell_angle_beta 90.829(3)
_cell_angle_gamma 90.00
_cell_formula_units_Z 4
_cell_length_a 7.9847(4)
_cell_length_b 7.8230(4)
_cell_length_c 16.5567(7)
_cell_measurement_reflns_used 2928
_cell_measurement_temperature 100(2)
_cell_measurement_theta_max 70.122
_cell_measurement_theta_min 5.344
_cell_volume 1034.09(9)
_computing_cell_refinement 'Bruker SAINT'
_computing_data_collection 'Bruker SAINT'
_computing_data_reduction 'Bruker SMART'
_computing_publication_material
; 
A.L.Spek (2010) PLATON, A Multipurpose Crystallographic Tool, Utrecht University
;
_computing_structure_refinement 'SHELXL-97 (Sheldrick, 2008)'
_computing_structure_solution 'SHELXS-97 (Sheldrick, 2008)'
_diffrn_ambient_temperature 100(2)
_diffrn_measured_fraction_theta_full 1.000
_diffrn_measured_fraction_theta_max 0.996
_diffrn_measurement_device_type 'SMART 6000'
_diffrn_measurement_method '\w scans'
_diffrn_radiation_monochromator 'crossed G\"obel mirrors'
_diffrn_radiation_source 'fine-focus sealed tube'
_diffrn_radiation_type CuK\a
_diffrn_radiation_wavelength 1.54178
_diffrn_reflns_av_R_equivalents 0.0623
_diffrn_reflns_av_sigmaI/netI 0.0698
_diffrn_reflns_limit_h_max 9
_diffrn_reflns_limit_h_min -9
_diffrn_reflns_limit_k_max 9
_diffrn_reflns_limit_k_min -9
_diffrn_reflns_limit_l_max 20
_diffrn_reflns_limit_l_min -19
_diffrn_reflns_number 13501
_diffrn_reflns_theta_full 66.50
_diffrn_reflns_theta_max 71.03
_diffrn_reflns_theta_min 5.34
_exptl_absorpt_coefficient_mu 9.719
_exptl_absorpt_correction_T_max 0.2467
_exptl_absorpt_correction_T_min 0.1122
_exptl_absorpt_correction_type multi-scan
_exptl_absorpt_process_details SADABS
_exptl_crystal_colour green
_exptl_crystal_density_diffrn 1.760
_exptl_crystal_description block
_exptl_crystal_F_000 556
_exptl_crystal_size_max 0.40
_exptl_crystal_size_mid 0.40
_exptl_crystal_size_min 0.20
_refine_diff_density_max 0.415
_refine_diff_density_min -0.466
_refine_diff_density_rms 0.096
_refine_ls_abs_structure_details 'Flack H D (1983), Acta Cryst. A39, 876-881'
_refine_ls_abs_structure_Flack 0.016(17)
_refine_ls_extinction_coef 0.0065(3)
_refine_ls_extinction_expression Fc^*^=kFc[1+0.001xFc^2^\l^3^/sin(2\q)]^-1/4^
_refine_ls_extinction_method SHELXL
_refine_ls_goodness_of_fit_ref 1.049
_refine_ls_hydrogen_treatment mixed
_refine_ls_matrix_type full
_refine_ls_number_parameters 214
_refine_ls_number_reflns 3900
_refine_ls_number_restraints 2
_refine_ls_restrained_S_all 1.049
_refine_ls_R_factor_all 0.0376
_refine_ls_R_factor_gt 0.0357
_refine_ls_shift/su_max 0.000
_refine_ls_shift/su_mean 0.000
_refine_ls_structure_factor_coef Fsqd
_refine_ls_weighting_details 'calc w=1/[\s^2^(Fo^2^)+(0.0255P)^2^+0.0000P] where P=(Fo^2^+2Fc^2^)/3'
_refine_ls_weighting_scheme calc
_refine_ls_wR_factor_gt 0.0741
_refine_ls_wR_factor_ref 0.0749
_reflns_number_gt 3715
_reflns_number_total 3900
_reflns_threshold_expression >2sigma(I)
_cod_data_source_file ic202341m_si_001.cif
_cod_data_source_block kb19
_cod_original_sg_symbol_H-M 'P c'
_cod_database_code 4329015

loop_
_symmetry_equiv_pos_as_xyz
'x, y, z'
'x, -y, z+1/2'

loop_
_atom_site_label
_atom_site_type_symbol
_atom_site_fract_x
_atom_site_fract_y
_atom_site_fract_z
_atom_site_U_iso_or_equiv
_atom_site_adp_type
_atom_site_occupancy
_atom_site_symmetry_multiplicity
_atom_site_calc_flag
_atom_site_refinement_flags
Cu1 Cu 0.53177(7) 0.23507(7) 0.14141(3) 0.02863(15) Uani 1 1 d .
Cl1 Cl 0.58738(12) 0.00110(11) 0.06387(6) 0.0345(2) Uani 1 1 d .
Cl2 Cl 0.71790(11) 0.15836(11) 0.24014(5) 0.0317(2) Uani 1 1 d .
Cl3 Cl 0.35034(13) 0.34379(12) 0.04869(5) 0.0384(2) Uani 1 1 d .
O1 O 0.4686(4) 0.4411(3) 0.21217(15) 0.0274(5) Uani 1 1 d .
H1A H 0.370(8) 0.436(6) 0.219(3) 0.029(12) Uiso 1 1 d .
C2 C 0.5130(5) 0.6139(4) 0.1908(2) 0.0293(8) Uani 1 1 d .
H2A H 0.4181 0.6910 0.2026 0.035 Uiso 1 1 calc R
H2B H 0.5345 0.6198 0.1321 0.035 Uiso 1 1 calc R
C3 C 0.6649(5) 0.6729(4) 0.2364(2) 0.0257(7) Uani 1 1 d .
H3A H 0.6989 0.7850 0.2143 0.031 Uiso 1 1 calc R
H3B H 0.7569 0.5913 0.2259 0.031 Uiso 1 1 calc R
N4 N 0.6481(4) 0.6913(4) 0.32756(17) 0.0254(6) Uani 1 1 d .
C5 C 0.8040(6) 0.7760(6) 0.3584(3) 0.0442(10) Uani 1 1 d .
H5A H 0.8183 0.8860 0.3311 0.066 Uiso 1 1 calc R
H5B H 0.9007 0.7027 0.3478 0.066 Uiso 1 1 calc R
H5C H 0.7953 0.7950 0.4167 0.066 Uiso 1 1 calc R
C6 C 0.6334(7) 0.5210(5) 0.3682(2) 0.0421(10) Uani 1 1 d .
H6A H 0.6200 0.5378 0.4264 0.063 Uiso 1 1 calc R
H6B H 0.7349 0.4539 0.3587 0.063 Uiso 1 1 calc R
H6C H 0.5358 0.4599 0.3462 0.063 Uiso 1 1 calc R
C7 C 0.5022(6) 0.8003(6) 0.3480(3) 0.0455(11) Uani 1 1 d .
H7A H 0.5022 0.8215 0.4064 0.068 Uiso 1 1 calc R
H7B H 0.3984 0.7418 0.3320 0.068 Uiso 1 1 calc R
H7C H 0.5099 0.9094 0.3192 0.068 Uiso 1 1 calc R
Cu2 Cu 1.03583(7) 0.25817(6) 0.15796(3) 0.02837(15) Uani 1 1 d .
Cl4 Cl 1.09334(12) 0.49126(11) 0.23665(5) 0.0330(2) Uani 1 1 d .
Cl5 Cl 0.85741(13) 0.40451(11) 0.07518(6) 0.0364(2) Uani 1 1 d .
Cl6 Cl 1.23110(12) 0.09853(11) 0.22355(5) 0.0327(2) Uani 1 1 d .
O8 O 0.9636(4) 0.0487(3) 0.09150(14) 0.0265(5) Uani 1 1 d .
H8A H 0.857(7) 0.060(6) 0.088(3) 0.028(11) Uiso 1 1 d .
C9 C 0.9995(5) -0.1312(4) 0.1042(2) 0.0278(7) Uani 1 1 d .
H9A H 0.9017 -0.1998 0.0860 0.033 Uiso 1 1 calc R
H9B H 1.0172 -0.1523 0.1626 0.033 Uiso 1 1 calc R
C10 C 1.1502(5) -0.1876(4) 0.05976(18) 0.0253(7) Uani 1 1 d .
H10A H 1.1737 -0.3079 0.0746 0.030 Uiso 1 1 calc R
H10B H 1.2467 -0.1183 0.0788 0.030 Uiso 1 1 calc R
N11 N 1.1409(4) -0.1759(4) -0.03229(15) 0.0246(6) Uani 1 1 d .
C12 C 1.1565(7) 0.0050(5) -0.0595(2) 0.0411(10) Uani 1 1 d .
H12A H 1.1591 0.0088 -0.1186 0.062 Uiso 1 1 calc R
H12B H 1.2603 0.0542 -0.0372 0.062 Uiso 1 1 calc R
H12C H 1.0605 0.0710 -0.0404 0.062 Uiso 1 1 calc R
C13 C 1.2891(8) -0.2688(7) -0.0646(3) 0.0546(14) Uani 1 1 d .
H13A H 1.2837 -0.3893 -0.0487 0.082 Uiso 1 1 calc R
H13B H 1.3921 -0.2177 -0.0425 0.082 Uiso 1 1 calc R
H13C H 1.2889 -0.2603 -0.1236 0.082 Uiso 1 1 calc R
C14 C 0.9832(8) -0.2501(7) -0.0643(3) 0.0574(14) Uani 1 1 d .
H14A H 0.8882 -0.1825 -0.0454 0.086 Uiso 1 1 calc R
H14B H 0.9724 -0.3682 -0.0453 0.086 Uiso 1 1 calc R
H14C H 0.9846 -0.2489 -0.1235 0.086 Uiso 1 1 calc R

loop_
_atom_site_aniso_label
_atom_site_aniso_U_11
_atom_site_aniso_U_22
_atom_site_aniso_U_33
_atom_site_aniso_U_23
_atom_site_aniso_U_13
_atom_site_aniso_U_12
Cu1 0.0370(3) 0.0234(2) 0.0252(3) -0.00264(18) -0.0099(2) 0.0048(2)
Cl1 0.0301(5) 0.0316(4) 0.0417(4) -0.0124(3) -0.0068(3) 0.0013(3)
Cl2 0.0363(5) 0.0320(4) 0.0266(4) 0.0029(3) -0.0062(3) 0.0043(3)
Cl3 0.0521(6) 0.0357(5) 0.0269(4) -0.0015(3) -0.0140(4) 0.0101(4)
O1 0.0280(16) 0.0261(12) 0.0280(11) -0.0030(9) -0.0050(10) -0.0026(10)
C2 0.038(2) 0.0230(16) 0.0268(15) -0.0001(12) -0.0068(14) 0.0010(15)
C3 0.0273(18) 0.0276(16) 0.0222(14) 0.0004(12) 0.0028(13) -0.0023(14)
N4 0.0291(16) 0.0252(13) 0.0217(13) -0.0003(11) -0.0010(11) 0.0012(12)
C5 0.047(3) 0.044(2) 0.041(2) -0.0059(17) -0.0155(19) -0.007(2)
C6 0.067(3) 0.0329(19) 0.0263(16) 0.0090(15) -0.0086(18) -0.0056(19)
C7 0.046(3) 0.057(3) 0.0341(19) -0.0038(18) 0.0058(18) 0.022(2)
Cu2 0.0370(3) 0.0242(2) 0.0236(3) -0.00238(19) -0.0094(2) 0.0055(2)
Cl4 0.0306(4) 0.0314(4) 0.0368(4) -0.0102(3) -0.0017(3) 0.0037(3)
Cl5 0.0475(6) 0.0293(4) 0.0320(4) 0.0051(3) -0.0114(4) 0.0055(4)
Cl6 0.0379(5) 0.0322(4) 0.0278(4) 0.0011(3) -0.0094(3) 0.0056(4)
O8 0.0248(15) 0.0255(12) 0.0294(11) -0.0049(9) 0.0005(10) 0.0045(10)
C9 0.032(2) 0.0236(16) 0.0284(15) 0.0012(13) 0.0018(14) -0.0040(14)
C10 0.0306(19) 0.0265(15) 0.0188(14) 0.0023(12) -0.0051(13) 0.0035(13)
N11 0.0296(16) 0.0252(14) 0.0191(13) 0.0007(10) -0.0021(11) 0.0024(11)
C12 0.061(3) 0.0299(19) 0.0322(17) 0.0069(15) 0.0120(18) 0.0020(18)
C13 0.078(4) 0.056(3) 0.0292(19) -0.0025(18) 0.006(2) 0.038(3)
C14 0.064(4) 0.074(3) 0.034(2) -0.003(2) -0.012(2) -0.033(3)

loop_
_atom_type_symbol
_atom_type_description
_atom_type_scat_dispersion_real
_atom_type_scat_dispersion_imag
_atom_type_scat_source
C C 0.0181 0.0091 'International Tables Vol C Tables 4.2.6.8 and 6.1.1.4'
H H 0.0000 0.0000 'International Tables Vol C Tables 4.2.6.8 and 6.1.1.4'
N N 0.0311 0.0180 'International Tables Vol C Tables 4.2.6.8 and 6.1.1.4'
O O 0.0492 0.0322 'International Tables Vol C Tables 4.2.6.8 and 6.1.1.4'
Cl Cl 0.3639 0.7018 'International Tables Vol C Tables 4.2.6.8 and 6.1.1.4'
Cu Cu -1.9646 0.5888 'International Tables Vol C Tables 4.2.6.8 and 6.1.1.4'

loop_
_geom_angle_atom_site_label_1
_geom_angle_atom_site_label_2
_geom_angle_atom_site_label_3
_geom_angle
_geom_angle_site_symmetry_1
_geom_angle_site_symmetry_3
O1 Cu1 Cl3 86.10(8) . .
O1 Cu1 Cl2 87.74(8) . .
Cl3 Cu1 Cl2 173.13(4) . .
O1 Cu1 Cl1 176.87(10) . .
Cl3 Cu1 Cl1 92.73(4) . .
Cl2 Cu1 Cl1 93.57(4) . .
O1 Cu1 Cl6 79.33(9) . 1_455
Cl3 Cu1 Cl6 86.11(4) . 1_455
Cl2 Cu1 Cl6 95.74(3) . 1_455
Cl1 Cu1 Cl6 97.70(4) . 1_455
O1 Cu1 Cl5 94.56(9) . .
Cl3 Cu1 Cl5 97.48(4) . .
Cl2 Cu1 Cl5 79.98(3) . .
Cl1 Cu1 Cl5 88.47(4) . .
Cl6 Cu1 Cl5 172.74(3) 1_455 .
Cu1 Cl2 Cu2 98.85(3) . .
C2 O1 Cu1 122.0(2) . .
O1 C2 C3 111.5(3) . .
C2 C3 N4 116.6(3) . .
C7 N4 C5 108.6(3) . .
C7 N4 C6 109.9(4) . .
C5 N4 C6 108.1(3) . .
C7 N4 C3 111.1(3) . .
C5 N4 C3 107.2(3) . .
C6 N4 C3 111.7(3) . .
O8 Cu2 Cl6 90.17(8) . .
O8 Cu2 Cl5 84.84(8) . .
Cl6 Cu2 Cl5 171.58(5) . .
O8 Cu2 Cl4 174.98(9) . .
Cl6 Cu2 Cl4 92.03(4) . .
Cl5 Cu2 Cl4 93.50(4) . .
O8 Cu2 Cl2 78.59(8) . .
Cl6 Cu2 Cl2 102.73(4) . .
Cl5 Cu2 Cl2 82.96(4) . .
Cl4 Cu2 Cl2 96.52(4) . .
O8 Cu2 Cl3 94.65(8) . 1_655
Cl6 Cu2 Cl3 81.10(3) . 1_655
Cl5 Cu2 Cl3 92.53(4) . 1_655
Cl4 Cu2 Cl3 90.14(4) . 1_655
Cl2 Cu2 Cl3 172.15(3) . 1_655
Cu2 Cl5 Cu1 95.28(4) . .
C9 O8 Cu2 130.1(2) . .
O8 C9 C10 112.1(3) . .
C9 C10 N11 116.6(3) . .
C14 N11 C12 109.8(4) . .
C14 N11 C13 110.8(4) . .
C12 N11 C13 106.5(4) . .
C14 N11 C10 111.3(3) . .
C12 N11 C10 110.8(3) . .
C13 N11 C10 107.5(3) . .

loop_
_geom_bond_atom_site_label_1
_geom_bond_atom_site_label_2
_geom_bond_distance
_geom_bond_site_symmetry_2
Cu1 O1 2.060(3) .
Cu1 Cl3 2.2614(10) .
Cu1 Cl2 2.2739(9) .
Cu1 Cl1 2.2830(10) .
Cu1 Cl6 2.9747(12) 1_455
Cu1 Cl5 3.1309(13) .
Cl2 Cu2 3.0009(12) .
O1 C2 1.443(4) .
C2 C3 1.493(5) .
C3 N4 1.523(4) .
N4 C7 1.487(5) .
N4 C5 1.494(5) .
N4 C6 1.498(5) .
Cu2 O8 2.052(2) .
Cu2 Cl6 2.2630(10) .
Cu2 Cl5 2.2720(10) .
Cu2 Cl4 2.2838(9) .
Cu2 Cl3 3.1873(13) 1_655
O8 C9 1.450(4) .
C9 C10 1.487(5) .
C10 N11 1.527(4) .
N11 C14 1.477(6) .
N11 C12 1.491(5) .
N11 C13 1.494(6) .

loop_
_geom_hbond_atom_site_label_D
_geom_hbond_atom_site_label_H
_geom_hbond_atom_site_label_A
_geom_hbond_distance_DH
_geom_hbond_distance_HA
_geom_hbond_distance_DA
_geom_hbond_angle_DHA
_geom_hbond_site_symmetry_A
O1 H1A Cl4 0.79(6) 2.28(6) 3.054(3) 166(5) 1_455
O8 H8A Cl1 0.86(6) 2.23(6) 3.055(3) 161(4) .
